data_7010132
loop_
_publ_author_name
'Humphries, Martin J.'
'Green, Malcolm L. H.'
'Leech, Michael A.'
'Gibson, Vernon C.'
'Jolly, Matthew'
'Williams, David N.'
'Elsegood, Mark R. J.'
'Clegg, William'

_publ_section_title
;
 Niobium \h-cyclopentadienyl compounds with imido and amido ligands
 derived from tert-butylamine
;
_journal_issue 22
_journal_name_full 'Journal of the Chemical Society, Dalton Transactions'
_journal_page_first 4044
_journal_paper_doi 10.1039/b006333i
_journal_year 2000
_chemical_formula_sum 'C21 H32 Cl N2 Nb'
_chemical_formula_weight 440.85
_chemical_name_systematic
;
 ?
;
_space_group_IT_number 14
_symmetry_cell_setting monoclinic
_symmetry_space_group_name_Hall '-P 2yn'
_symmetry_space_group_name_H-M 'P 1 21/n 1'
_atom_sites_solution_hydrogens geom
_atom_sites_solution_primary direct
_atom_sites_solution_secondary difmap
_audit_creation_method SHELXL-97
_cell_angle_alpha 90.00
_cell_angle_beta 96.78(3)
_cell_angle_gamma 90.00
_cell_formula_units_Z 4
_cell_length_a 9.165(2)
_cell_length_b 14.166(4)
_cell_length_c 16.807(3)
_cell_measurement_reflns_used 29
_cell_measurement_temperature 160(2)
_cell_measurement_theta_max 12.52
_cell_measurement_theta_min 10.92
_cell_volume 2166.8(9)
_computing_cell_refinement 'Stoe DIF4'
_computing_data_collection 'Stoe DIF4'
_computing_data_reduction 'local programs'
_computing_molecular_graphics 'Bruker SHELXTL'
_computing_publication_material 'SHELXTL and local programs'
_computing_structure_refinement 'Bruker SHELXTL'
_computing_structure_solution 'Bruker SHELXTL'
_diffrn_ambient_temperature 160(2)
_diffrn_measured_fraction_theta_full 0.998
_diffrn_measured_fraction_theta_max 0.998
_diffrn_measurement_device_type 'Stoe-Siemens diffractometer'
_diffrn_measurement_method '\w/\q scans'
_diffrn_radiation_monochromator graphite
_diffrn_radiation_source 'fine-focus sealed tube'
_diffrn_radiation_type MoK\a
_diffrn_radiation_wavelength 0.71073
_diffrn_reflns_av_R_equivalents 0.0338
_diffrn_reflns_av_sigmaI/netI 0.0389
_diffrn_reflns_limit_h_max 10
_diffrn_reflns_limit_h_min -10
_diffrn_reflns_limit_k_max 16
_diffrn_reflns_limit_k_min -11
_diffrn_reflns_limit_l_max 19
_diffrn_reflns_limit_l_min -16
_diffrn_reflns_number 4430
_diffrn_reflns_theta_full 25.04
_diffrn_reflns_theta_max 25.04
_diffrn_reflns_theta_min 2.66
_diffrn_standards_decay_% 1
_diffrn_standards_interval_time 60
_diffrn_standards_number 5
_exptl_absorpt_coefficient_mu 0.685
_exptl_absorpt_correction_T_max 0.8262
_exptl_absorpt_correction_T_min 0.7761
_exptl_absorpt_correction_type empirical
_exptl_crystal_colour yellow
_exptl_crystal_density_diffrn 1.351
_exptl_crystal_density_method 'not measured'
_exptl_crystal_description block
_exptl_crystal_F_000 920
_exptl_crystal_size_max 0.39
_exptl_crystal_size_mid 0.35
_exptl_crystal_size_min 0.29
_refine_diff_density_max 0.806
_refine_diff_density_min -1.309
_refine_diff_density_rms 0.102
_refine_ls_extinction_method none
_refine_ls_goodness_of_fit_ref 1.069
_refine_ls_hydrogen_treatment mixed
_refine_ls_matrix_type full
_refine_ls_number_parameters 238
_refine_ls_number_reflns 3822
_refine_ls_number_restraints 19
_refine_ls_restrained_S_all 1.067
_refine_ls_R_factor_all 0.0612
_refine_ls_R_factor_gt 0.0396
_refine_ls_shift/su_max 0.001
_refine_ls_shift/su_mean 0.000
_refine_ls_structure_factor_coef Fsqd
_refine_ls_weighting_details 'calc w=1/[\s^2^(Fo^2^)+(0.0561P)^2^+4.1726P] where P=(Fo^2^+2Fc^2^)/3'
_refine_ls_weighting_scheme calc
_refine_ls_wR_factor_gt 0.1021
_refine_ls_wR_factor_ref 0.1113
_reflns_number_gt 2970
_reflns_number_total 3822
_reflns_threshold_expression >2sigma(I)
_cod_data_source_file b006333i.txt
_cod_data_source_block vcg31
_cod_original_sg_symbol_H-M P2(1)/n
_cod_database_code 7010132

loop_
_symmetry_equiv_pos_as_xyz
'x, y, z'
'-x+1/2, y+1/2, -z+1/2'
'-x, -y, -z'
'x-1/2, -y-1/2, z-1/2'

loop_
_atom_site_label
_atom_site_type_symbol
_atom_site_fract_x
_atom_site_fract_y
_atom_site_fract_z
_atom_site_U_iso_or_equiv
_atom_site_adp_type
_atom_site_occupancy
_atom_site_symmetry_multiplicity
_atom_site_calc_flag
_atom_site_refinement_flags
_atom_site_disorder_assembly
_atom_site_disorder_group
Nb Nb 0.24272(3) 0.03642(2) 0.119346(19) 0.01855(13) Uani 1 1 d . . .
Cl1 Cl 0.20624(12) 0.10071(8) -0.01366(6) 0.0352(3) Uani 1 1 d . A .
C1 C 0.3603(6) -0.0943(4) 0.0529(3) 0.0454(13) Uani 1 1 d . A .
H1 H 0.3913 -0.0836 0.0016 0.055 Uiso 1 1 calc R . .
C2 C 0.4426(5) -0.0776(3) 0.1251(4) 0.0456(13) Uani 1 1 d . A .
H2 H 0.5410 -0.0553 0.1325 0.055 Uiso 1 1 calc R . .
C3 C 0.3560(6) -0.0994(3) 0.1859(3) 0.0418(12) Uani 1 1 d . A .
H3 H 0.3840 -0.0924 0.2419 0.050 Uiso 1 1 calc R . .
C4 C 0.2208(6) -0.1334(3) 0.1495(4) 0.0452(13) Uani 1 1 d . A .
H4 H 0.1418 -0.1551 0.1765 0.054 Uiso 1 1 calc R . .
C5 C 0.2223(6) -0.1298(3) 0.0672(3) 0.0443(12) Uani 1 1 d . A .
H5 H 0.1445 -0.1480 0.0277 0.053 Uiso 1 1 calc R . .
N1 N 0.3458(3) 0.1277(2) 0.17443(18) 0.0194(7) Uani 1 1 d . A .
C6 C 0.4497(4) 0.1865(3) 0.2165(2) 0.0186(8) Uani 1 1 d . . .
C7 C 0.5015(4) 0.1679(3) 0.2979(2) 0.0202(8) Uani 1 1 d . A .
C8 C 0.6084(4) 0.2273(3) 0.3363(2) 0.0247(9) Uani 1 1 d . . .
H8 H 0.6450 0.2155 0.3907 0.030 Uiso 1 1 calc R A .
C9 C 0.6621(4) 0.3029(3) 0.2973(2) 0.0284(9) Uani 1 1 d . A .
H9 H 0.7355 0.3423 0.3247 0.034 Uiso 1 1 calc R . .
C10 C 0.6100(4) 0.3216(3) 0.2185(2) 0.0264(9) Uani 1 1 d . . .
H10 H 0.6474 0.3743 0.1925 0.032 Uiso 1 1 calc R A .
C11 C 0.5037(4) 0.2648(3) 0.1766(2) 0.0220(8) Uani 1 1 d . A .
C12 C 0.4486(4) 0.0832(3) 0.3428(2) 0.0240(8) Uani 1 1 d . . .
H12 H 0.3646 0.0537 0.3082 0.036 Uiso 1 1 calc R A .
C13 C 0.5714(5) 0.0092(3) 0.3577(3) 0.0379(11) Uani 1 1 d . A .
H13A H 0.5355 -0.0451 0.3858 0.057 Uiso 1 1 calc R . .
H13B H 0.6561 0.0371 0.3904 0.057 Uiso 1 1 calc R . .
H13C H 0.6008 -0.0115 0.3063 0.057 Uiso 1 1 calc R . .
C14 C 0.3937(5) 0.1126(3) 0.4219(2) 0.0345(10) Uani 1 1 d . A .
H14A H 0.3584 0.0567 0.4483 0.052 Uiso 1 1 calc R . .
H14B H 0.3132 0.1580 0.4110 0.052 Uiso 1 1 calc R . .
H14C H 0.4743 0.1417 0.4569 0.052 Uiso 1 1 calc R . .
C15 C 0.4481(5) 0.2858(3) 0.0899(2) 0.0305(10) Uani 1 1 d . . .
H15 H 0.4165 0.2246 0.0637 0.046 Uiso 1 1 calc R A .
C16 C 0.5642(6) 0.3290(4) 0.0428(3) 0.0492(13) Uani 1 1 d . A .
H16A H 0.6520 0.2889 0.0484 0.074 Uiso 1 1 calc R . .
H16B H 0.5900 0.3921 0.0637 0.074 Uiso 1 1 calc R . .
H16C H 0.5251 0.3335 -0.0139 0.074 Uiso 1 1 calc R . .
C17 C 0.3147(6) 0.3500(5) 0.0840(3) 0.0550(15) Uani 1 1 d . A .
H17A H 0.2780 0.3602 0.0275 0.083 Uiso 1 1 calc R . .
H17B H 0.3423 0.4108 0.1093 0.083 Uiso 1 1 calc R . .
H17C H 0.2377 0.3206 0.1114 0.083 Uiso 1 1 calc R . .
N2 N 0.0473(4) 0.0466(3) 0.1547(2) 0.0242(9) Uani 0.916(4) 1 d PU A 1
H2A H -0.0071 -0.0028 0.1395 0.029 Uiso 0.916(4) 1 calc PR A 1
Cl2X Cl 0.1236(10) 0.1154(7) 0.1608(5) 0.011(3) Uiso 0.084(4) 1 d PU A 2
C18 C -0.0344(4) 0.1143(3) 0.1997(3) 0.0294(9) Uani 1 1 d U A 1
C19 C -0.1964(5) 0.0894(4) 0.1851(3) 0.0401(12) Uani 1 1 d . A 1
H19A H -0.2299 0.0932 0.1276 0.060 Uiso 1 1 calc R A 1
H19B H -0.2528 0.1338 0.2141 0.060 Uiso 1 1 calc R A 1
H19C H -0.2112 0.0251 0.2041 0.060 Uiso 1 1 calc R A 1
C20 C 0.0174(7) 0.1080(6) 0.2881(3) 0.084(3) Uani 1 1 d . A 1
H20A H 0.1232 0.1207 0.2972 0.126 Uiso 1 1 calc R A 1
H20B H -0.0021 0.0445 0.3075 0.126 Uiso 1 1 calc R A 1
H20C H -0.0351 0.1546 0.3171 0.126 Uiso 1 1 calc R A 1
C21 C -0.0114(6) 0.2132(4) 0.1696(4) 0.0651(18) Uani 1 1 d . A 1
H21A H -0.0714 0.2576 0.1964 0.098 Uiso 1 1 calc R A 1
H21B H -0.0403 0.2157 0.1116 0.098 Uiso 1 1 calc R A 1
H21C H 0.0925 0.2304 0.1813 0.098 Uiso 1 1 calc R A 1

loop_
_atom_site_aniso_label
_atom_site_aniso_U_11
_atom_site_aniso_U_22
_atom_site_aniso_U_33
_atom_site_aniso_U_23
_atom_site_aniso_U_13
_atom_site_aniso_U_12
Nb 0.01212(18) 0.0223(2) 0.02163(19) -0.00120(15) 0.00377(12) -0.00190(14)
Cl1 0.0395(6) 0.0402(6) 0.0245(5) 0.0039(4) -0.0022(4) -0.0046(5)
C1 0.051(3) 0.045(3) 0.045(3) 0.000(2) 0.023(2) 0.021(2)
C2 0.018(2) 0.032(3) 0.087(4) 0.013(3) 0.009(2) 0.0074(19)
C3 0.060(3) 0.026(2) 0.037(3) 0.003(2) -0.003(2) 0.013(2)
C4 0.043(3) 0.022(2) 0.076(4) 0.000(2) 0.034(3) -0.003(2)
C5 0.040(3) 0.028(3) 0.062(3) -0.016(2) -0.005(2) 0.005(2)
N1 0.0130(15) 0.0252(18) 0.0202(15) 0.0036(13) 0.0027(12) -0.0008(13)
C6 0.0119(17) 0.0196(19) 0.0249(19) -0.0023(15) 0.0049(14) 0.0031(14)
C7 0.0132(17) 0.025(2) 0.0233(19) -0.0022(16) 0.0043(15) 0.0038(15)
C8 0.0194(19) 0.031(2) 0.0221(19) -0.0070(17) -0.0026(15) 0.0029(17)
C9 0.0191(19) 0.033(2) 0.032(2) -0.0130(18) 0.0020(16) -0.0071(17)
C10 0.022(2) 0.026(2) 0.033(2) -0.0054(18) 0.0118(17) -0.0075(17)
C11 0.0182(18) 0.027(2) 0.0217(19) -0.0026(16) 0.0047(15) -0.0008(16)
C12 0.0220(19) 0.028(2) 0.022(2) 0.0035(16) 0.0004(15) -0.0002(17)
C13 0.042(3) 0.032(2) 0.039(3) 0.008(2) 0.002(2) 0.006(2)
C14 0.038(2) 0.042(3) 0.024(2) -0.0003(19) 0.0081(18) -0.005(2)
C15 0.035(2) 0.030(2) 0.026(2) 0.0035(18) 0.0046(18) -0.0125(19)
C16 0.055(3) 0.061(4) 0.035(3) 0.011(2) 0.016(2) -0.008(3)
C17 0.037(3) 0.082(4) 0.044(3) 0.021(3) -0.003(2) 0.005(3)
N2 0.0144(17) 0.023(2) 0.035(2) -0.0102(16) 0.0046(15) -0.0033(15)
C18 0.0168(19) 0.038(2) 0.033(2) -0.0107(19) 0.0045(16) 0.0003(18)
C19 0.020(2) 0.044(3) 0.058(3) -0.011(2) 0.013(2) -0.002(2)
C20 0.057(4) 0.154(7) 0.037(3) -0.031(4) -0.008(3) 0.055(5)
C21 0.049(3) 0.034(3) 0.120(6) -0.012(3) 0.040(4) -0.006(3)

loop_
_atom_type_symbol
_atom_type_description
_atom_type_scat_dispersion_real
_atom_type_scat_dispersion_imag
_atom_type_scat_source
C C 0.0033 0.0016 'International Tables Vol C Tables 4.2.6.8 and 6.1.1.4'
H H 0.0000 0.0000 'International Tables Vol C Tables 4.2.6.8 and 6.1.1.4'
N N 0.0061 0.0033 'International Tables Vol C Tables 4.2.6.8 and 6.1.1.4'
Cl Cl 0.1484 0.1585 'International Tables Vol C Tables 4.2.6.8 and 6.1.1.4'
Nb Nb -2.0727 0.6215 'International Tables Vol C Tables 4.2.6.8 and 6.1.1.4'

loop_
_geom_angle_atom_site_label_1
_geom_angle_atom_site_label_2
_geom_angle_atom_site_label_3
_geom_angle
_geom_angle_site_symmetry_1
_geom_angle_site_symmetry_3
_geom_angle_publ_flag
Cl2X Nb N1 69.6(3) . . ?
Cl2X Nb N2 37.1(3) . . ?
N1 Nb N2 103.62(14) . . ?
Cl2X Nb C3 125.4(3) . . ?
N1 Nb C3 99.49(16) . . ?
N2 Nb C3 106.20(17) . . ?
Cl2X Nb Cl1 95.9(3) . . ?
N1 Nb Cl1 102.36(10) . . ?
N2 Nb Cl1 102.85(12) . . ?
C3 Nb Cl1 138.03(13) . . ?
Cl2X Nb C2 154.6(3) . . ?
N1 Nb C2 96.31(16) . . ?
N2 Nb C2 138.40(16) . . ?
C3 Nb C2 33.67(17) . . ?
Cl1 Nb C2 108.05(14) . . ?
Cl2X Nb C4 117.9(3) . . ?
N1 Nb C4 130.30(17) . . ?
N2 Nb C4 84.85(16) . . ?
C3 Nb C4 33.40(18) . . ?
Cl1 Nb C4 123.67(14) . . ?
C2 Nb C4 54.92(16) . . ?
Cl2X Nb C1 167.5(3) . . ?
N1 Nb C1 122.80(17) . . ?
N2 Nb C1 130.92(17) . . ?
C3 Nb C1 54.76(17) . . ?
Cl1 Nb C1 83.31(13) . . ?
C2 Nb C1 32.43(18) . . ?
C4 Nb C1 54.16(17) . . ?
Cl2X Nb C5 135.1(3) . . ?
N1 Nb C5 150.37(15) . . ?
N2 Nb C5 98.15(16) . . ?
C3 Nb C5 54.64(17) . . ?
Cl1 Nb C5 91.96(13) . . ?
C2 Nb C5 54.33(17) . . ?
C4 Nb C5 32.28(18) . . ?
C1 Nb C5 32.80(17) . . ?
C2 C1 C5 108.8(5) . . ?
C2 C1 Nb 72.2(3) . . ?
C5 C1 Nb 75.1(3) . . ?
C1 C2 C3 107.9(4) . . ?
C1 C2 Nb 75.3(3) . . ?
C3 C2 Nb 71.7(3) . . ?
C2 C3 C4 107.7(5) . . ?
C2 C3 Nb 74.6(3) . . ?
C4 C3 Nb 76.1(3) . . ?
C5 C4 C3 108.1(4) . . ?
C5 C4 Nb 75.5(3) . . ?
C3 C4 Nb 70.5(3) . . ?
C4 C5 C1 107.4(5) . . ?
C4 C5 Nb 72.2(3) . . ?
C1 C5 Nb 72.1(3) . . ?
C6 N1 Nb 168.5(3) . . ?
C6 N1 Cl2X 136.5(4) . . ?
Nb N1 Cl2X 54.5(3) . . ?
N1 C6 C11 119.0(3) . . ?
N1 C6 C7 120.6(3) . . ?
C11 C6 C7 120.4(3) . . ?
C8 C7 C6 118.2(4) . . ?
C8 C7 C12 119.5(3) . . ?
C6 C7 C12 122.2(3) . . ?
C9 C8 C7 121.4(4) . . ?
C8 C9 C10 120.3(4) . . ?
C9 C10 C11 121.1(4) . . ?
C10 C11 C6 118.5(4) . . ?
C10 C11 C15 120.6(4) . . ?
C6 C11 C15 120.8(3) . . ?
C7 C12 C14 111.8(3) . . ?
C7 C12 C13 110.3(3) . . ?
C14 C12 C13 110.7(4) . . ?
C11 C15 C17 111.0(4) . . ?
C11 C15 C16 113.7(4) . . ?
C17 C15 C16 109.3(4) . . ?
C18 N2 Nb 137.7(3) . . ?
Nb Cl2X N1 55.9(3) . . ?
N2 C18 C20 110.3(4) . . ?
N2 C18 C21 109.3(4) . . ?
C20 C18 C21 110.1(5) . . ?
N2 C18 C19 108.2(3) . . ?
C20 C18 C19 109.5(4) . . ?
C21 C18 C19 109.5(4) . . ?

loop_
_geom_bond_atom_site_label_1
_geom_bond_atom_site_label_2
_geom_bond_distance
_geom_bond_site_symmetry_2
_geom_bond_publ_flag
Nb Cl2X 1.763(9) . ?
Nb N1 1.794(3) . ?
Nb N2 1.958(3) . ?
Nb C3 2.400(5) . ?
Nb Cl1 2.4004(11) . ?
Nb C2 2.436(4) . ?
Nb C4 2.471(5) . ?
Nb C1 2.475(5) . ?
Nb C5 2.512(5) . ?
C1 C2 1.372(8) . ?
C1 C5 1.409(7) . ?
C2 C3 1.401(7) . ?
C3 C4 1.401(7) . ?
C4 C5 1.386(8) . ?
N1 C6 1.393(5) . ?
N1 Cl2X 2.030(10) . ?
C6 C11 1.415(5) . ?
C6 C7 1.418(5) . ?
C7 C8 1.391(5) . ?
C7 C12 1.527(5) . ?
C8 C9 1.377(6) . ?
C9 C10 1.379(6) . ?
C10 C11 1.390(5) . ?
C11 C15 1.516(5) . ?
C12 C14 1.533(6) . ?
C12 C13 1.537(6) . ?
C15 C17 1.518(7) . ?
C15 C16 1.527(6) . ?
N2 C18 1.478(5) . ?
C18 C20 1.508(7) . ?
C18 C21 1.513(7) . ?
C18 C19 1.518(6) . ?
